data_7011260
loop_
_publ_author_name
'Vasile Berceanc'
'Crina Crainic'
'Ionel Haiduc'
'Mary F. Mahon'
'Kieran C. Molloy'
'Monica M. Venter'
'Paul J. Wilson'

_publ_section_title
;
 The structural chemistry of organotin derivatives of
 5-mercapto-3-phenyl-1,3,4-thiadiazoline-2-thione: supramolecular
 structures involving intermolecular SnS, N--HS or SS interactions
;
_journal_issue 6
_journal_name_full 'J. Chem. Soc., Dalton Trans.'
_journal_page_first 1036
_journal_page_last 1045
_journal_paper_doi 10.1039/b109726a
_journal_year 2002
_chemical_formula_sum 'C28 H24 N6 S9 Sn'
_chemical_formula_weight 851.76
_chemical_name_systematic
;
?
;
_space_group_IT_number 14
_symmetry_cell_setting monoclinic
_symmetry_space_group_name_Hall '-P 2yn'
_symmetry_space_group_name_H-M 'P 1 21/n 1'
_atom_sites_solution_hydrogens geom
_atom_sites_solution_primary direct
_atom_sites_solution_secondary difmap
_audit_creation_method SHELXL-97
_cell_angle_alpha 90.00
_cell_angle_beta 104.3780(10)
_cell_angle_gamma 90.00
_cell_formula_units_Z 4
_cell_length_a 15.5450(2)
_cell_length_b 8.61900(10)
_cell_length_c 26.9590(5)
_cell_measurement_reflns_used 25
_cell_measurement_temperature 170(2)
_cell_measurement_theta_max 18
_cell_measurement_theta_min 12
_cell_volume 3498.90(9)
_computing_data_reduction 'Denzo and Scalepack (otwinowski & Minor, 1997'
_computing_molecular_graphics 'ORTEX (P.McArdle, 1995)'
_computing_publication_material 'SHELXL-97/2 (Sheldrick,1997)'
_computing_structure_refinement 'SHELXL-97 (Sheldrick, 1997)'
_computing_structure_solution 'SHELXS-97 (Sheldrick, 1990)'
_diffrn_ambient_temperature 170(2)
_diffrn_measured_fraction_theta_full 0.996
_diffrn_measured_fraction_theta_max 0.996
_diffrn_measurement_device_type KappaCCD
_diffrn_measurement_method KappaCCD
_diffrn_radiation_monochromator graphite
_diffrn_radiation_source 'fine-focus sealed tube'
_diffrn_radiation_type MoK\a
_diffrn_radiation_wavelength 0.71069
_diffrn_reflns_av_R_equivalents 0.0602
_diffrn_reflns_av_sigmaI/netI 0.0548
_diffrn_reflns_limit_h_max 20
_diffrn_reflns_limit_h_min 0
_diffrn_reflns_limit_k_max 11
_diffrn_reflns_limit_k_min -11
_diffrn_reflns_limit_l_max 33
_diffrn_reflns_limit_l_min -35
_diffrn_reflns_number 40036
_diffrn_reflns_theta_full 27.50
_diffrn_reflns_theta_max 27.50
_diffrn_reflns_theta_min 3.59
_exptl_absorpt_coefficient_mu 1.298
_exptl_absorpt_correction_type none
_exptl_absorpt_process_details 'Sortav Blessing (1995)'
_exptl_crystal_colour Colourless
_exptl_crystal_density_diffrn 1.617
_exptl_crystal_density_method 'not measured'
_exptl_crystal_description Needle
_exptl_crystal_F_000 1712
_exptl_crystal_size_max 0.15
_exptl_crystal_size_mid 0.07
_exptl_crystal_size_min 0.03
_refine_diff_density_max 0.408
_refine_diff_density_min -0.628
_refine_diff_density_rms 0.088
_refine_ls_extinction_coef 0.00079(11)
_refine_ls_extinction_expression Fc^*^=kFc[1+0.001xFc^2^\l^3^/sin(2\q)]^-1/4^
_refine_ls_extinction_method SHELXL
_refine_ls_goodness_of_fit_ref 1.042
_refine_ls_hydrogen_treatment mixed
_refine_ls_matrix_type full
_refine_ls_number_parameters 368
_refine_ls_number_reflns 8001
_refine_ls_number_restraints 0
_refine_ls_restrained_S_all 1.042
_refine_ls_R_factor_all 0.0553
_refine_ls_R_factor_gt 0.0349
_refine_ls_shift/su_max 0.003
_refine_ls_shift/su_mean 0.000
_refine_ls_structure_factor_coef Fsqd
_refine_ls_weighting_details 'calc w=1/[\s^2^(Fo^2^)+(0.0239P)^2^+1.4765P] where P=(Fo^2^+2Fc^2^)/3'
_refine_ls_weighting_scheme calc
_refine_ls_wR_factor_gt 0.0656
_refine_ls_wR_factor_ref 0.0710
_reflns_number_gt 6230
_reflns_number_total 8001
_reflns_threshold_expression >2sigma(I)
_cod_data_source_file b109726a.txt
_cod_data_source_block k00kcm23
_cod_depositor_comments
;
The following automatic conversions were performed:
'_symmetry_cell_setting' value 'Monoclinic' changed to 'monoclinic'
according to '/home/adriana/struct/CIF-dictionaries/cif_core.dic'
dictionary named 'cif_core.dic' version 2.4.1 from 2010-06-29.

Automatic conversion script
Id: cif_fix_enum 1555 2011-01-17 13:19:09Z saulius 

The following automatic conversions were performed:
'_atom_site_symetry_multiplicity' tag replaced with
'_atom_site_symmetry_multiplicity'.

Automatic conversion script
Id: cif_correct_tags 1440 2010-10-19 06:21:57Z saulius 
;
_cod_original_sg_symbol_H-M P21/n
_cod_database_code 7011260

loop_
_symmetry_equiv_pos_as_xyz
'x, y, z'
'x+1/2, -y+1/2, z+1/2'
'-x, -y, -z'
'-x-1/2, y-1/2, -z-1/2'

loop_
_atom_site_label
_atom_site_type_symbol
_atom_site_fract_x
_atom_site_fract_y
_atom_site_fract_z
_atom_site_U_iso_or_equiv
_atom_site_adp_type
_atom_site_occupancy
_atom_site_symmetry_multiplicity
_atom_site_calc_flag
_atom_site_refinement_flags
_atom_site_disorder_assembly
_atom_site_disorder_group
Sn1 Sn 0.821470(11) 0.23098(2) 0.129874(7) 0.02239(7) Uani 1 1 d . . .
S1 S 0.77416(4) 0.47037(8) 0.08032(3) 0.02669(16) Uani 1 1 d . . .
S2 S 0.91548(4) 0.65799(7) 0.04407(3) 0.02539(16) Uani 1 1 d . . .
S3 S 1.10895(5) 0.67460(8) 0.04440(3) 0.03387(18) Uani 1 1 d . . .
S4 S 0.67056(4) 0.13340(8) 0.12436(3) 0.02745(16) Uani 1 1 d . . .
S5 S 0.64100(4) -0.19447(8) 0.16108(3) 0.02872(17) Uani 1 1 d . . .
S6 S 0.72683(5) -0.48518(8) 0.21064(3) 0.03281(18) Uani 1 1 d . . .
S7 S 0.86981(4) 0.05300(8) 0.07116(3) 0.02470(15) Uani 1 1 d . A .
S8 S 0.71042(4) 0.15442(8) -0.01289(3) 0.02979(17) Uani 1 1 d . A .
S9 S 0.55318(5) 0.05138(9) -0.09476(3) 0.0440(2) Uani 1 1 d . . .
N1 N 0.94510(13) 0.4055(2) 0.09560(8) 0.0227(5) Uani 1 1 d . . .
N2 N 1.02510(13) 0.4539(2) 0.08661(8) 0.0237(5) Uani 1 1 d . . .
N3 N 0.79365(14) -0.0717(2) 0.16941(8) 0.0240(5) Uani 1 1 d . . .
N4 N 0.80705(14) -0.2181(2) 0.19096(8) 0.0235(5) Uani 1 1 d . . .
N5 N 0.73541(14) -0.1248(3) 0.02073(9) 0.0301(5) Uani 1 1 d . A .
N6 N 0.65914(14) -0.1213(2) -0.01927(9) 0.0319(6) Uani 1 1 d . . .
C1 C 0.90895(17) 0.2502(3) 0.20409(11) 0.0299(6) Uani 1 1 d . . .
H1A H 0.9141 0.3612 0.2139 0.036 Uiso 1 1 calc R . .
H1B H 0.8819 0.1956 0.2288 0.036 Uiso 1 1 calc R . .
C2 C 1.00102(19) 0.1863(4) 0.20920(12) 0.0399(7) Uani 1 1 d . . .
H2A H 1.0321 0.2503 0.1886 0.048 Uiso 1 1 calc R . .
H2B H 0.9966 0.0793 0.1954 0.048 Uiso 1 1 calc R . .
C3 C 1.0547(2) 0.1847(5) 0.26443(14) 0.0559(10) Uani 1 1 d . . .
H3A H 1.0515 0.2886 0.2795 0.067 Uiso 1 1 calc R . .
H3B H 1.0276 0.1096 0.2838 0.067 Uiso 1 1 calc R . .
C4 C 1.1508(3) 0.1424(7) 0.27084(18) 0.0989(17) Uani 1 1 d . . .
H4A H 1.1814 0.1433 0.3073 0.148 Uiso 1 1 calc R . .
H4B H 1.1788 0.2179 0.2526 0.148 Uiso 1 1 calc R . .
H4C H 1.1549 0.0386 0.2568 0.148 Uiso 1 1 calc R . .
C5 C 0.88217(16) 0.5014(3) 0.07507(10) 0.0208(5) Uani 1 1 d . . .
C6 C 1.02450(17) 0.5880(3) 0.06018(10) 0.0249(6) Uani 1 1 d . . .
C7 C 1.09861(16) 0.3471(3) 0.10189(10) 0.0251(6) Uani 1 1 d . . .
C8 C 1.17502(18) 0.3921(4) 0.13703(12) 0.0387(7) Uani 1 1 d . . .
H8 H 1.1809 0.4942 0.1507 0.046 Uiso 1 1 calc R . .
C9 C 1.2430(2) 0.2852(4) 0.15191(13) 0.0476(9) Uani 1 1 d . . .
H9 H 1.2962 0.3139 0.1761 0.057 Uiso 1 1 calc R . .
C10 C 1.2339(2) 0.1372(4) 0.13186(13) 0.0445(8) Uani 1 1 d . . .
H10 H 1.2809 0.0645 0.1424 0.053 Uiso 1 1 calc R . .
C11 C 1.15774(19) 0.0945(3) 0.09689(12) 0.0380(7) Uani 1 1 d . . .
H11 H 1.1519 -0.0077 0.0833 0.046 Uiso 1 1 calc R . .
C12 C 1.08919(18) 0.2002(3) 0.08127(11) 0.0282(6) Uani 1 1 d . . .
H12 H 1.0364 0.1716 0.0567 0.034 Uiso 1 1 calc R . .
C13 C 0.70986(16) -0.0434(3) 0.15253(10) 0.0228(6) Uani 1 1 d . . .
C14 C 0.73383(17) -0.3058(3) 0.19026(10) 0.0239(6) Uani 1 1 d . . .
C15 C 0.89848(16) -0.2654(3) 0.20928(10) 0.0237(6) Uani 1 1 d . . .
C16 C 0.95369(18) -0.2483(3) 0.17679(11) 0.0282(6) Uani 1 1 d . . .
H16 H 0.9314 -0.2075 0.1433 0.034 Uiso 1 1 calc R . .
C17 C 1.04197(18) -0.2913(3) 0.19332(12) 0.0345(7) Uani 1 1 d . . .
H17 H 1.0808 -0.2792 0.1714 0.041 Uiso 1 1 calc R . .
C18 C 1.07320(19) -0.3513(3) 0.24154(12) 0.0395(8) Uani 1 1 d . . .
H18 H 1.1332 -0.3844 0.2524 0.047 Uiso 1 1 calc R . .
C19 C 1.0183(2) -0.3640(4) 0.27436(12) 0.0431(8) Uani 1 1 d . . .
H19 H 1.0413 -0.4024 0.3081 0.052 Uiso 1 1 calc R . .
C20 C 0.92959(19) -0.3209(3) 0.25838(11) 0.0350(7) Uani 1 1 d . . .
H20 H 0.8913 -0.3296 0.2808 0.042 Uiso 1 1 calc R . .
C21 C 0.76887(16) 0.0132(3) 0.02807(10) 0.0227(6) Uani 1 1 d . . .
C22 C 0.63514(17) 0.0158(3) -0.04382(11) 0.0282(6) Uani 1 1 d . A .
C23 C 0.6163(4) -0.2597(7) -0.0343(3) 0.0352(7) Uani 0.33 1 d PG A 1
C24 C 0.5265(4) -0.2777(6) -0.0365(3) 0.0352(7) Uani 0.33 1 d PG A 1
H24 H 0.4954 -0.1982 -0.0238 0.042 Uiso 0.33 1 calc PR A 1
C25 C 0.4824(3) -0.4121(6) -0.0571(3) 0.0352(7) Uani 0.33 1 d PG A 1
H25 H 0.4211 -0.4244 -0.0586 0.042 Uiso 0.33 1 calc PR A 1
C26 C 0.5280(3) -0.5284(5) -0.0756(3) 0.0352(7) Uani 0.33 1 d PG A 1
H26 H 0.4978 -0.6202 -0.0898 0.042 Uiso 0.33 1 calc PR A 1
C27 C 0.6177(4) -0.5104(7) -0.0735(3) 0.0352(7) Uani 0.33 1 d PG A 1
H27 H 0.6488 -0.5899 -0.0861 0.042 Uiso 0.33 1 calc PR A 1
C28 C 0.6618(3) -0.3761(9) -0.0528(4) 0.0352(7) Uani 0.33 1 d PG A 1
H28 H 0.7231 -0.3638 -0.0513 0.042 Uiso 0.33 1 calc PR A 1
C23 C 0.6257(4) -0.2643(7) -0.0465(3) 0.0352(7) Uani 0.33 1 d PG A 2
C24 C 0.5344(4) -0.2874(6) -0.0615(2) 0.0352(7) Uani 0.33 1 d PG A 2
H24A H 0.4953 -0.2110 -0.0541 0.042 Uiso 0.33 1 calc PR A 2
C25 C 0.5003(3) -0.4224(6) -0.0872(2) 0.0352(7) Uani 0.33 1 d PG A 2
H25A H 0.4380 -0.4383 -0.0974 0.042 Uiso 0.33 1 calc PR A 2
C26 C 0.5576(3) -0.5343(5) -0.0979(2) 0.0352(7) Uani 0.33 1 d PG A 2
H26A H 0.5343 -0.6266 -0.1154 0.042 Uiso 0.33 1 calc PR A 2
C27 C 0.6489(3) -0.5111(7) -0.0829(3) 0.0352(7) Uani 0.33 1 d PG A 2
H27A H 0.6880 -0.5876 -0.0902 0.042 Uiso 0.33 1 calc PR A 2
C28 C 0.6829(3) -0.3761(8) -0.0572(3) 0.0352(7) Uani 0.33 1 d PG A 2
H28A H 0.7453 -0.3603 -0.0470 0.042 Uiso 0.33 1 calc PR A 2
C23 C 0.6069(4) -0.2658(7) -0.0266(3) 0.0352(7) Uani 0.33 1 d PG A 3
C24 C 0.5255(4) -0.2789(6) -0.0143(2) 0.0352(7) Uani 0.33 1 d PG A 3
H24B H 0.5054 -0.1981 0.0040 0.042 Uiso 0.33 1 calc PR A 3
C25 C 0.4735(3) -0.4104(6) -0.0287(2) 0.0352(7) Uani 0.33 1 d PG A 3
H25B H 0.4179 -0.4194 -0.0204 0.042 Uiso 0.33 1 calc PR A 3
C26 C 0.5029(3) -0.5286(6) -0.0555(2) 0.0352(7) Uani 0.33 1 d PG A 3
H26B H 0.4674 -0.6185 -0.0654 0.042 Uiso 0.33 1 calc PR A 3
C27 C 0.5843(4) -0.5155(7) -0.0678(3) 0.0352(7) Uani 0.33 1 d PG A 3
H27B H 0.6045 -0.5963 -0.0861 0.042 Uiso 0.33 1 calc PR A 3
C28 C 0.6363(3) -0.3840(8) -0.0533(3) 0.0352(7) Uani 0.33 1 d PG A 3
H28B H 0.6920 -0.3750 -0.0617 0.042 Uiso 0.33 1 calc PR A 3

loop_
_atom_site_aniso_label
_atom_site_aniso_U_11
_atom_site_aniso_U_22
_atom_site_aniso_U_33
_atom_site_aniso_U_23
_atom_site_aniso_U_13
_atom_site_aniso_U_12
Sn1 0.02072(11) 0.02032(10) 0.02485(12) 0.00124(7) 0.00321(8) -0.00059(7)
S1 0.0228(3) 0.0233(4) 0.0339(4) 0.0051(3) 0.0070(3) 0.0028(3)
S2 0.0304(4) 0.0178(3) 0.0285(4) 0.0016(3) 0.0082(3) -0.0002(3)
S3 0.0358(4) 0.0269(4) 0.0422(5) -0.0011(3) 0.0161(3) -0.0093(3)
S4 0.0218(3) 0.0222(4) 0.0383(4) 0.0054(3) 0.0072(3) 0.0010(3)
S5 0.0238(4) 0.0239(4) 0.0378(4) 0.0064(3) 0.0064(3) -0.0026(3)
S6 0.0371(4) 0.0229(4) 0.0405(5) 0.0082(3) 0.0134(3) -0.0017(3)
S7 0.0204(3) 0.0239(3) 0.0280(4) -0.0022(3) 0.0026(3) 0.0002(3)
S8 0.0294(4) 0.0229(4) 0.0317(4) 0.0042(3) -0.0027(3) -0.0038(3)
S9 0.0353(4) 0.0416(5) 0.0435(5) -0.0075(4) -0.0121(4) 0.0055(3)
N1 0.0223(11) 0.0195(11) 0.0270(13) -0.0001(9) 0.0072(9) -0.0024(9)
N2 0.0226(11) 0.0200(12) 0.0288(13) -0.0006(9) 0.0069(9) -0.0023(9)
N3 0.0270(12) 0.0180(11) 0.0282(13) 0.0032(9) 0.0091(10) -0.0005(9)
N4 0.0243(12) 0.0209(11) 0.0248(13) 0.0043(9) 0.0048(9) -0.0002(9)
N5 0.0215(12) 0.0228(12) 0.0415(15) 0.0014(10) -0.0006(10) 0.0006(9)
N6 0.0220(12) 0.0217(12) 0.0449(16) -0.0051(11) -0.0052(10) -0.0014(9)
C1 0.0303(15) 0.0288(16) 0.0279(17) -0.0034(12) 0.0024(12) 0.0002(12)
C2 0.0333(17) 0.0450(19) 0.0378(19) 0.0053(14) 0.0020(14) 0.0107(14)
C3 0.0395(19) 0.064(2) 0.051(2) 0.0088(18) -0.0120(16) 0.0071(17)
C4 0.052(3) 0.142(5) 0.085(4) 0.028(3) -0.017(2) 0.029(3)
C5 0.0261(14) 0.0163(13) 0.0202(14) -0.0022(10) 0.0059(11) -0.0028(10)
C6 0.0312(15) 0.0174(13) 0.0258(15) -0.0046(11) 0.0065(12) -0.0031(11)
C7 0.0247(14) 0.0230(14) 0.0280(16) 0.0032(11) 0.0075(12) 0.0006(11)
C8 0.0313(16) 0.0331(17) 0.046(2) -0.0065(14) -0.0012(14) 0.0030(13)
C9 0.0308(17) 0.049(2) 0.054(2) -0.0011(17) -0.0058(15) 0.0064(15)
C10 0.0359(18) 0.0401(19) 0.056(2) 0.0073(16) 0.0092(16) 0.0129(14)
C11 0.0384(18) 0.0243(16) 0.054(2) -0.0012(14) 0.0172(15) 0.0034(13)
C12 0.0267(15) 0.0238(15) 0.0359(18) -0.0022(12) 0.0108(12) -0.0043(11)
C13 0.0238(14) 0.0208(14) 0.0250(15) -0.0013(11) 0.0083(11) -0.0025(10)
C14 0.0252(14) 0.0236(14) 0.0244(15) -0.0008(11) 0.0090(11) -0.0010(11)
C15 0.0236(14) 0.0170(13) 0.0287(16) -0.0009(11) 0.0032(12) -0.0001(10)
C16 0.0302(15) 0.0301(16) 0.0223(15) -0.0015(12) 0.0026(12) 0.0048(11)
C17 0.0274(16) 0.0392(17) 0.0378(19) -0.0063(14) 0.0099(13) 0.0018(13)
C18 0.0267(16) 0.0403(19) 0.046(2) 0.0004(15) -0.0014(14) 0.0070(13)
C19 0.0403(18) 0.048(2) 0.0328(19) 0.0113(15) -0.0060(14) 0.0014(15)
C20 0.0372(17) 0.0374(17) 0.0292(18) 0.0084(13) 0.0060(13) -0.0021(13)
C21 0.0214(13) 0.0233(14) 0.0240(15) -0.0024(11) 0.0071(11) -0.0008(11)
C22 0.0246(14) 0.0239(15) 0.0340(17) -0.0042(12) 0.0035(12) 0.0002(11)
C23 0.0325(12) 0.0263(8) 0.0405(16) -0.0018(10) -0.0028(13) -0.0051(10)
C24 0.0325(12) 0.0263(8) 0.0405(16) -0.0018(10) -0.0028(13) -0.0051(10)
C25 0.0325(12) 0.0263(8) 0.0405(16) -0.0018(10) -0.0028(13) -0.0051(10)
C26 0.0325(12) 0.0263(8) 0.0405(16) -0.0018(10) -0.0028(13) -0.0051(10)
C27 0.0325(12) 0.0263(8) 0.0405(16) -0.0018(10) -0.0028(13) -0.0051(10)
C28 0.0325(12) 0.0263(8) 0.0405(16) -0.0018(10) -0.0028(13) -0.0051(10)
C23 0.0325(12) 0.0263(8) 0.0405(16) -0.0018(10) -0.0028(13) -0.0051(10)
C24 0.0325(12) 0.0263(8) 0.0405(16) -0.0018(10) -0.0028(13) -0.0051(10)
C25 0.0325(12) 0.0263(8) 0.0405(16) -0.0018(10) -0.0028(13) -0.0051(10)
C26 0.0325(12) 0.0263(8) 0.0405(16) -0.0018(10) -0.0028(13) -0.0051(10)
C27 0.0325(12) 0.0263(8) 0.0405(16) -0.0018(10) -0.0028(13) -0.0051(10)
C28 0.0325(12) 0.0263(8) 0.0405(16) -0.0018(10) -0.0028(13) -0.0051(10)
C23 0.0325(12) 0.0263(8) 0.0405(16) -0.0018(10) -0.0028(13) -0.0051(10)
C24 0.0325(12) 0.0263(8) 0.0405(16) -0.0018(10) -0.0028(13) -0.0051(10)
C25 0.0325(12) 0.0263(8) 0.0405(16) -0.0018(10) -0.0028(13) -0.0051(10)
C26 0.0325(12) 0.0263(8) 0.0405(16) -0.0018(10) -0.0028(13) -0.0051(10)
C27 0.0325(12) 0.0263(8) 0.0405(16) -0.0018(10) -0.0028(13) -0.0051(10)
C28 0.0325(12) 0.0263(8) 0.0405(16) -0.0018(10) -0.0028(13) -0.0051(10)

loop_
_atom_type_symbol
_atom_type_description
_atom_type_scat_dispersion_real
_atom_type_scat_dispersion_imag
_atom_type_scat_source
C C 0.0033 0.0016 'International Tables Vol C Tables 4.2.6.8 and 6.1.1.4'
H H 0.0000 0.0000 'International Tables Vol C Tables 4.2.6.8 and 6.1.1.4'
N N 0.0061 0.0033 'International Tables Vol C Tables 4.2.6.8 and 6.1.1.4'
S S 0.1246 0.1234 'International Tables Vol C Tables 4.2.6.8 and 6.1.1.4'
Sn Sn -0.6537 1.4246 'International Tables Vol C Tables 4.2.6.8 and 6.1.1.4'

loop_
_geom_angle_atom_site_label_1
_geom_angle_atom_site_label_2
_geom_angle_atom_site_label_3
_geom_angle
_geom_angle_site_symmetry_1
_geom_angle_site_symmetry_3
_geom_angle_publ_flag
C1 Sn1 S7 115.40(7) . . ?
C1 Sn1 S4 117.41(8) . . ?
S7 Sn1 S4 100.81(2) . . ?
C1 Sn1 S1 118.59(8) . . ?
S7 Sn1 S1 105.75(2) . . ?
S4 Sn1 S1 95.83(2) . . ?
C5 S1 Sn1 90.49(8) . . ?
C5 S2 C6 89.93(12) . . ?
C13 S4 Sn1 92.68(8) . . ?
C13 S5 C14 90.23(12) . . ?
C21 S7 Sn1 100.61(8) . . ?
C22 S8 C21 90.41(12) . . ?
C5 N1 N2 110.4(2) . . ?
C6 N2 N1 117.3(2) . . ?
C6 N2 C7 126.4(2) . . ?
N1 N2 C7 115.97(19) . . ?
C13 N3 N4 110.7(2) . . ?
C14 N4 N3 117.5(2) . . ?
C14 N4 C15 126.6(2) . . ?
N3 N4 C15 115.74(19) . . ?
C21 N5 N6 109.4(2) . . ?
C23 N6 C22 123.7(4) . . ?
C23 N6 N5 117.8(4) . . ?
C22 N6 N5 118.3(2) . . ?
C23 N6 C23 15.6(5) . . ?
C22 N6 C23 117.9(4) . . ?
N5 N6 C23 120.0(3) . . ?
C23 N6 C23 10.9(5) . . ?
C22 N6 C23 126.4(4) . . ?
N5 N6 C23 114.9(4) . . ?
C23 N6 C23 26.5(4) . . ?
C2 C1 Sn1 115.34(19) . . ?
C1 C2 C3 111.8(3) . . ?
C4 C3 C2 113.8(3) . . ?
N1 C5 S2 114.75(18) . . ?
N1 C5 S1 120.59(19) . . ?
S2 C5 S1 124.65(15) . . ?
N2 C6 S3 128.1(2) . . ?
N2 C6 S2 107.70(18) . . ?
S3 C6 S2 124.21(16) . . ?
C12 C7 C8 121.6(2) . . ?
C12 C7 N2 118.3(2) . . ?
C8 C7 N2 120.1(2) . . ?
C7 C8 C9 118.5(3) . . ?
C10 C9 C8 120.4(3) . . ?
C11 C10 C9 120.3(3) . . ?
C10 C11 C12 120.1(3) . . ?
C7 C12 C11 119.0(3) . . ?
N3 C13 S5 114.39(19) . . ?
N3 C13 S4 122.10(19) . . ?
S5 C13 S4 123.51(15) . . ?
N4 C14 S6 129.6(2) . . ?
N4 C14 S5 107.17(18) . . ?
S6 C14 S5 123.20(15) . . ?
C20 C15 C16 121.5(3) . . ?
C20 C15 N4 120.5(2) . . ?
C16 C15 N4 117.9(2) . . ?
C15 C16 C17 119.4(3) . . ?
C18 C17 C16 119.7(3) . . ?
C17 C18 C19 120.6(3) . . ?
C18 C19 C20 120.3(3) . . ?
C15 C20 C19 118.4(3) . . ?
N5 C21 S7 123.0(2) . . ?
N5 C21 S8 114.79(19) . . ?
S7 C21 S8 121.90(15) . . ?
N6 C22 S9 128.8(2) . . ?
N6 C22 S8 107.08(19) . . ?
S9 C22 S8 124.10(16) . . ?
N6 C23 C24 121.1(5) . . ?
N6 C23 C28 118.5(4) . . ?
C24 C23 C28 120.0 . . ?
C23 C24 C25 120.0 . . ?
C26 C25 C24 120.0 . . ?
C25 C26 C27 120.0 . . ?
C28 C27 C26 120.0 . . ?
C27 C28 C23 120.0 . . ?
C24 C23 C28 120.0 . . ?
C24 C23 N6 118.5(4) . . ?
C28 C23 N6 121.5(4) . . ?
C23 C24 C25 120.0 . . ?
C24 C25 C26 120.0 . . ?
C27 C26 C25 120.0 . . ?
C28 C27 C26 120.0 . . ?
C27 C28 C23 120.0 . . ?
C24 C23 C28 120.0 . . ?
C24 C23 N6 122.8(4) . . ?
C28 C23 N6 116.6(4) . . ?
C23 C24 C25 120.0 . . ?
C24 C25 C26 120.0 . . ?
C27 C26 C25 120.0 . . ?
C26 C27 C28 120.0 . . ?
C27 C28 C23 120.0 . . ?

loop_
_geom_bond_atom_site_label_1
_geom_bond_atom_site_label_2
_geom_bond_distance
_geom_bond_site_symmetry_2
_geom_bond_publ_flag
Sn1 C1 2.128(3) . ?
Sn1 S7 2.4523(7) . ?
Sn1 S4 2.4616(6) . ?
Sn1 S1 2.4687(7) . ?
S1 C5 1.740(2) . ?
S2 C5 1.733(2) . ?
S2 C6 1.749(3) . ?
S3 C6 1.655(3) . ?
S4 C13 1.744(3) . ?
S5 C13 1.737(3) . ?
S5 C14 1.749(3) . ?
S6 C14 1.653(3) . ?
S7 C21 1.739(3) . ?
S8 C22 1.734(3) . ?
S8 C21 1.740(3) . ?
S9 C22 1.654(3) . ?
N1 C5 1.295(3) . ?
N1 N2 1.389(3) . ?
N2 C6 1.357(3) . ?
N2 C7 1.445(3) . ?
N3 C13 1.292(3) . ?
N3 N4 1.384(3) . ?
N4 C14 1.362(3) . ?
N4 C15 1.443(3) . ?
N5 C21 1.294(3) . ?
N5 N6 1.391(3) . ?
N6 C23 1.377(5) . ?
N6 C22 1.361(3) . ?
N6 C23 1.462(5) . ?
N6 C23 1.473(5) . ?
C1 C2 1.508(4) . ?
C2 C3 1.516(4) . ?
C3 C4 1.505(5) . ?
C7 C12 1.376(4) . ?
C7 C8 1.378(4) . ?
C8 C9 1.384(4) . ?
C9 C10 1.378(4) . ?
C10 C11 1.368(4) . ?
C11 C12 1.385(4) . ?
C15 C20 1.377(4) . ?
C15 C16 1.378(4) . ?
C16 C17 1.384(4) . ?
C17 C18 1.371(4) . ?
C18 C19 1.377(4) . ?
C19 C20 1.390(4) . ?
C23 C24 1.3900 . ?
C23 C28 1.3900 . ?
C24 C25 1.3900 . ?
C25 C26 1.3900 . ?
C26 C27 1.3900 . ?
C27 C28 1.3900 . ?
C23 C24 1.3900 . ?
C23 C28 1.3900 . ?
C24 C25 1.3900 . ?
C25 C26 1.3900 . ?
C26 C27 1.3900 . ?
C27 C28 1.3900 . ?
C23 C24 1.3900 . ?
C23 C28 1.3900 . ?
C24 C25 1.3900 . ?
C25 C26 1.3900 . ?
C26 C27 1.3900 . ?
C27 C28 1.3900 . ?
